data_4320938
loop_
_publ_author_name
'Ichiro Ino'
'Liang Ping Wu'
'Megumu Munakata'
'Masahiko Maekawa'
'Yusaku Suenaga'
'Takayoshi Kuroda-Sowa'
'Yoshinobu Kitamori'

_publ_section_title
;
 Structural Studies of Silver(I) Coordination Polymers with Aryl Iodide
 Derived Ligands
;
_journal_name_full 'Inorganic Chemistry'
_journal_page_first 2146
_journal_page_last 2151
_journal_paper_doi 10.1021/ic991261g
_journal_volume 39
_journal_year 2000
_chemical_formula_moiety 'C7 H2 Ag I3 O2 '
_chemical_formula_sum 'C7 H2 Ag I3 O2'
_chemical_formula_weight 606.67
_space_group_IT_number 14
_symmetry_cell_setting monoclinic
_symmetry_Int_Tables_number 14
_symmetry_space_group_name_Hall '-P 2yn'
_symmetry_space_group_name_H-M 'P 1 21/n 1'
_audit_creation_date 'Sun Feb 21 05:11:45 1999'
_audit_creation_method 'from TEXRAY.INF file'
_cell_angle_alpha 90
_cell_angle_beta 108.83(4)
_cell_angle_gamma 90
_cell_formula_units_Z 4
_cell_length_a 13.33(2)
_cell_length_b 5.72(2)
_cell_length_c 14.90(3)
_cell_measurement_reflns_used 2280
_cell_measurement_temperature 296.2
_cell_measurement_theta_max 27.5
_cell_volume 1075(5)
_computing_cell_refinement 'Rigaku/AFC Diffractometer Control'
_computing_data_collection 'Rigaku/AFC Diffractometer Control'
_computing_data_reduction teXsan
_computing_publication_material teXsan
_computing_structure_refinement teXsan
_computing_structure_solution SIR92
_diffrn_ambient_temperature 296.2
_diffrn_measurement_device_type 'Quantum CCD/Rigaku AFC7'
_diffrn_measurement_method \w
_diffrn_radiation_detector 'scintillation counter'
_diffrn_radiation_monochromator graphite
_diffrn_radiation_type 'Mo K\a'
_diffrn_radiation_wavelength 0.7107
_diffrn_reflns_av_sigmaI/netI 0.007
_diffrn_reflns_limit_h_max 17
_diffrn_reflns_limit_h_min 0
_diffrn_reflns_limit_k_max 7
_diffrn_reflns_limit_k_min 0
_diffrn_reflns_limit_l_max 18
_diffrn_reflns_limit_l_min -19
_diffrn_reflns_number 2280
_diffrn_reflns_reduction_process 'Lp corrections applied'
_exptl_absorpt_coefficient_mu 10.446
_exptl_absorpt_correction_type none
_exptl_crystal_colour colorless
_exptl_crystal_density_diffrn 3.746
_exptl_crystal_density_method 'not measured'
_exptl_crystal_description chip
_exptl_crystal_F_000 1064.00
_exptl_crystal_size_max 0.200
_exptl_crystal_size_mid 0.100
_exptl_crystal_size_min 0.040
_refine_diff_density_max 1.20
_refine_diff_density_min -1.62
_refine_ls_extinction_coef 0.003(2)
_refine_ls_extinction_method 'Zachariasen(1967) type 2 Gaussian isotropic'
_refine_ls_goodness_of_fit_ref 1.564
_refine_ls_hydrogen_treatment refall
_refine_ls_matrix_type full
_refine_ls_number_parameters 127
_refine_ls_number_reflns 1744
_refine_ls_R_factor_all 0.0285
_refine_ls_R_factor_gt 0.0280
_refine_ls_shift/su_max 0.0010
_refine_ls_structure_factor_coef Fsqd
_refine_ls_weighting_details 'w = 1/[\s^2^(Fo^2^) + 0.00360(Fo^2^)^2^]'
_refine_ls_weighting_scheme calc
_refine_ls_wR_factor_gt 0.0980
_refine_ls_wR_factor_ref 0.0985
_reflns_number_gt 1710
_reflns_number_total 2280
_reflns_threshold_expression >2.0sigma(I)
_cod_data_source_file ic991261g_1.cif
_cod_data_source_block '[Ag(L1)]'
_cod_original_cell_volume 1075(4)
_cod_original_sg_symbol_H-M 'P 21/n '
_cod_original_formula_sum 'C7 H2 Ag I3 O2 '
_cod_database_code 4320938

loop_
_symmetry_equiv_pos_as_xyz
x,y,z
1/2-x,1/2+y,1/2-z
-x,-y,-z
1/2+x,1/2-y,1/2+z

loop_
_atom_site_label
_atom_site_type_symbol
_atom_site_fract_x
_atom_site_fract_y
_atom_site_fract_z
_atom_site_U_iso_or_equiv
_atom_site_adp_type
_atom_site_occupancy
_atom_site_calc_flag
_atom_site_refinement_flags
_atom_site_disorder_assembly
_atom_site_disorder_group
I1 I 0.73889(3) -0.10470(5) 0.84414(2) 0.0311(1) Uani 1.00 d . . .
I2 I 0.76649(3) -0.51186(6) 1.03682(3) 0.0399(2) Uani 1.00 d . . .
I3 I 0.36074(3) -0.96804(6) 0.82069(3) 0.0333(1) Uani 1.00 d . . .
Ag1 Ag 0.53871(4) 0.20478(7) 0.55751(3) 0.0411(2) Uani 1.00 d . . .
O1 O 0.5241(3) -0.0398(6) 0.6691(2) 0.0298(10) Uani 1.00 d . . .
O2 O 0.5151(3) -0.3696(6) 0.5887(2) 0.0331(10) Uani 1.00 d . . .
C1 C 0.5405(4) -0.3988(7) 0.7522(3) 0.019(1) Uani 1.00 d . . .
C2 C 0.6251(3) -0.3665(8) 0.8365(3) 0.020(1) Uani 1.00 d . . .
C3 C 0.6343(4) -0.5125(7) 0.9123(3) 0.023(1) Uani 1.00 d . . .
C4 C 0.5575(4) -0.6798(9) 0.9090(3) 0.027(1) Uani 1.00 d . . .
C5 C 0.4718(3) -0.7051(8) 0.8259(3) 0.021(1) Uani 1.00 d . . .
C6 C 0.4640(4) -0.5713(8) 0.7475(3) 0.022(1) Uani 1.00 d . . .
C7 C 0.5260(3) -0.2549(8) 0.6631(3) 0.019(1) Uani 1.00 d . . .
H1 H 0.554(6) -0.77(1) 0.955(6) 0.06(2) Uiso 1.00 calc . . .
H2 H 0.402(5) -0.58(1) 0.688(5) 0.04(1) Uiso 1.00 calc . . .

loop_
_atom_site_aniso_label
_atom_site_aniso_U_11
_atom_site_aniso_U_22
_atom_site_aniso_U_33
_atom_site_aniso_U_12
_atom_site_aniso_U_13
_atom_site_aniso_U_23
I1 0.0286(3) 0.0244(3) 0.0374(3) -0.0072(1) 0.0064(2) 0.0008(1)
I2 0.0396(3) 0.0443(3) 0.0223(3) -0.0050(1) -0.0085(2) 0.0046(1)
I3 0.0312(3) 0.0304(3) 0.0407(3) -0.0083(1) 0.0149(2) 0.0034(1)
Ag1 0.0742(4) 0.0213(3) 0.0236(3) -0.0033(2) 0.0099(2) 0.0073(1)
O1 0.051(2) 0.014(2) 0.024(2) -0.003(1) 0.011(2) 0.004(1)
O2 0.059(2) 0.021(2) 0.018(2) 0.009(1) 0.010(2) 0.003(1)
C1 0.025(2) 0.021(2) 0.011(2) 0.005(2) 0.003(2) 0.001(2)
C2 0.020(2) 0.019(2) 0.019(2) -0.001(2) 0.004(2) -0.004(2)
C3 0.023(2) 0.025(2) 0.015(2) 0.002(2) -0.001(2) 0.000(2)
C4 0.036(3) 0.027(2) 0.019(2) -0.003(2) 0.011(2) 0.007(2)
C5 0.023(2) 0.017(2) 0.025(2) -0.001(2) 0.011(2) 0.000(2)
C6 0.021(2) 0.026(2) 0.016(2) 0.000(2) 0.003(2) 0.000(2)
C7 0.020(2) 0.020(2) 0.018(2) 0.003(2) 0.005(2) 0.006(2)

loop_
_atom_type_symbol
_atom_type_description
_atom_type_scat_dispersion_real
_atom_type_scat_dispersion_imag
_atom_type_scat_source
I I -0.474 1.812
;International Tables for Crystallography
(1992, Vol. C, Tables 4.2.6.8 and 6.1.1.1)
;
Ag Ag -0.897 1.101
;International Tables for Crystallography
(1992, Vol. C, Tables 4.2.6.8 and 6.1.1.1)
;
O O 0.011 0.006
;International Tables for Crystallography
(1992, Vol. C, Tables 4.2.6.8 and 6.1.1.1)
;
C C 0.003 0.002
;International Tables for Crystallography
(1992, Vol. C, Tables 4.2.6.8 and 6.1.1.1)
;
H H 0.000 0.000
;International Tables for Crystallography
(1992, Vol. C, Table 6.1.1.2)
;

loop_
_geom_angle_atom_site_label_1
_geom_angle_atom_site_label_2
_geom_angle_atom_site_label_3
_geom_angle
_geom_angle_site_symmetry_1
_geom_angle_site_symmetry_2
_geom_angle_site_symmetry_3
_geom_angle_publ_flag
AG1 I1 C2 110.0(1) 2_646 1_555 1_555 yes
I1 AG1 AG1 132.82(3) 2_656 1_555 3_656 yes
I1 AG1 O1 99.8(1) 2_656 1_555 1_555 yes
I1 AG1 O2 74.1(1) 2_656 1_555 1_565 yes
I1 AG1 O2 105.7(1) 2_656 1_555 3_656 yes
AG1 AG1 O1 80.40(9) 3_656 1_555 1_555 yes
AG1 AG1 O2 148.40(9) 3_656 1_555 1_565 yes
AG1 AG1 O2 79.94(9) 3_656 1_555 3_656 yes
O1 AG1 O2 115.0(1) 1_555 1_555 1_565 yes
O1 AG1 O2 154.3(1) 1_555 1_555 3_656 yes
O2 AG1 O2 75.9(1) 1_565 1_555 3_656 yes
AG1 O1 C7 124.2(3) 1_555 1_555 1_555 yes
AG1 O2 AG1 104.1(1) 1_545 1_555 3_656 yes
AG1 O2 C7 133.1(3) 1_545 1_555 1_555 yes
AG1 O2 C7 122.8(3) 3_656 1_555 1_555 yes
C2 C1 C6 119.9(4) 1_555 1_555 1_555 yes
C2 C1 C7 123.3(4) 1_555 1_555 1_555 yes
C6 C1 C7 116.9(4) 1_555 1_555 1_555 yes
I1 C2 C1 119.9(3) 1_555 1_555 1_555 yes
I1 C2 C3 121.0(3) 1_555 1_555 1_555 yes
C1 C2 C3 119.1(4) 1_555 1_555 1_555 yes
I2 C3 C2 123.3(4) 1_555 1_555 1_555 yes
I2 C3 C4 115.4(3) 1_555 1_555 1_555 yes
C2 C3 C4 121.3(4) 1_555 1_555 1_555 yes
C3 C4 C5 119.1(4) 1_555 1_555 1_555 yes
C3 C4 H1 127(4) 1_555 1_555 1_555 no
C5 C4 H1 113(4) 1_555 1_555 1_555 no
I3 C5 C4 118.4(3) 1_555 1_555 1_555 yes
I3 C5 C6 120.7(3) 1_555 1_555 1_555 yes
C4 C5 C6 120.8(4) 1_555 1_555 1_555 yes
C1 C6 C5 119.7(4) 1_555 1_555 1_555 yes
C1 C6 H2 118(3) 1_555 1_555 1_555 no
C5 C6 H2 121(3) 1_555 1_555 1_555 no
O1 C7 O2 125.9(4) 1_555 1_555 1_555 yes
O1 C7 C1 118.4(4) 1_555 1_555 1_555 yes
O2 C7 C1 115.7(4) 1_555 1_555 1_555 yes

loop_
_geom_bond_atom_site_label_1
_geom_bond_atom_site_label_2
_geom_bond_distance
_geom_bond_site_symmetry_1
_geom_bond_site_symmetry_2
_geom_bond_publ_flag
I1 AG1 3.053(4) 1_555 2_646 yes
I1 C2 2.108(5) 1_555 1_555 yes
I2 C3 2.107(5) 1_555 1_555 yes
I3 C5 2.094(5) 1_555 1_555 yes
AG1 AG1 2.8898(8) 1_555 3_656 yes
AG1 O1 2.229(3) 1_555 1_555 yes
AG1 O2 2.518(3) 1_555 1_565 yes
AG1 O2 2.268(3) 1_555 3_656 yes
O1 C7 1.235(6) 1_555 1_555 yes
O2 C7 1.255(6) 1_555 1_555 yes
C1 C2 1.404(6) 1_555 1_555 yes
C1 C6 1.404(7) 1_555 1_555 yes
C1 C7 1.521(6) 1_555 1_555 yes
C2 C3 1.377(7) 1_555 1_555 yes
C3 C4 1.391(7) 1_555 1_555 yes
C4 C5 1.395(7) 1_555 1_555 yes
C5 C6 1.373(7) 1_555 1_555 yes

loop_
_geom_contact_atom_site_label_1
_geom_contact_atom_site_label_2
_geom_contact_distance
_geom_contact_site_symmetry_1
_geom_contact_site_symmetry_2
_geom_contact_publ_flag
I1 AG1 3.053(4) 1_555 2_646 ?
AG1 AG1 2.8898(8) 1_555 3_656 ?
AG1 O2 2.518(3) 1_555 1_565 ?
I1 O2 3.384(6) 1_555 2_656 ?
I2 O1 3.376(6) 1_555 4_545 ?
O2 O2 2.949(7) 1_555 3_646 ?

loop_
_geom_torsion_atom_site_label_1
_geom_torsion_atom_site_label_2
_geom_torsion_atom_site_label_3
_geom_torsion_atom_site_label_4
_geom_torsion
_geom_torsion_site_symmetry_1
_geom_torsion_site_symmetry_2
_geom_torsion_site_symmetry_3
_geom_torsion_site_symmetry_4
_geom_torsion_publ_flag
I1 AG1 AG1 I1 180.0 1_555 2_646 4_545 3_747 yes
I1 AG1 O1 C7 -108.2(4) 1_555 2_646 2_646 2_646 yes
I1 AG1 O2 AG1 111.2(1) 1_555 2_646 2_656 4_555 yes
I1 AG1 O2 C7 -69.9(4) 1_555 2_646 2_656 2_656 yes
I1 C2 C1 C6 -179.2(3) 1_555 1_555 1_555 1_555 yes
I1 C2 C1 C7 0.8(6) 1_555 1_555 1_555 1_555 yes
I1 C2 C3 I2 -5.5(5) 1_555 1_555 1_555 1_555 yes
I1 C2 C3 C4 177.6(4) 1_555 1_555 1_555 1_555 yes
I2 C3 C2 C1 172.3(3) 1_555 1_555 1_555 1_555 yes
I2 C3 C4 C5 -174.7(3) 1_555 1_555 1_555 1_555 yes
I3 C5 C4 C3 177.3(3) 1_555 1_555 1_555 1_555 yes
I3 C5 C6 C1 -178.8(3) 1_555 1_555 1_555 1_555 yes
AG1 I1 C2 C1 -136.1(3) 1_555 2_656 2_656 2_656 yes
AG1 I1 C2 C3 41.6(4) 1_555 2_656 2_656 2_656 yes
AG1 AG1 O1 C7 -23.9(4) 1_555 3_656 3_656 3_656 yes
AG1 AG1 O2 C7 21.4(4) 1_555 3_656 1_555 1_555 yes
AG1 AG1 O2 C7 -137.8(4) 1_555 3_656 3_646 3_646 yes
AG1 O1 C7 O2 -15.2(7) 1_555 1_555 1_555 1_555 yes
AG1 O1 C7 C1 166.3(3) 1_555 1_555 1_555 1_555 yes
AG1 O2 AG1 O1 -118.8(3) 1_555 1_565 3_666 3_666 yes
AG1 O2 C7 O1 170.6(4) 1_555 1_565 1_565 1_565 yes
AG1 O2 C7 C1 -10.8(6) 1_555 1_565 1_565 1_565 yes
AG1 O2 AG1 O1 155.2(2) 1_555 3_656 3_666 3_666 yes
AG1 O2 C7 O1 10.7(7) 1_555 3_656 3_656 3_656 yes
AG1 O2 C7 C1 -167.9(3) 1_555 3_656 3_656 3_656 yes
O1 AG1 I1 C2 70.4(2) 1_555 1_555 2_656 2_656 yes
O1 AG1 AG1 O1 -180.0 1_555 1_555 3_656 3_656 yes
O1 AG1 AG1 O2 -16.7(1) 1_555 1_555 3_656 1_555 yes
O1 AG1 AG1 O2 -57.1(2) 1_555 1_555 3_656 3_646 yes
O1 AG1 O2 C7 23.7(5) 1_555 1_555 1_565 1_565 yes
O1 AG1 O2 C7 -62.1(5) 1_555 1_555 3_656 3_656 yes
O1 C7 C1 C2 -54.4(6) 1_555 1_555 1_555 1_555 yes
O1 C7 C1 C6 125.6(5) 1_555 1_555 1_555 1_555 yes
O2 AG1 I1 C2 -176.2(2) 1_555 1_545 2_646 2_646 yes
O2 AG1 AG1 O2 -139.6(3) 1_555 1_545 3_646 1_545 yes
O2 AG1 AG1 O2 -180.0 1_555 1_545 3_646 3_636 yes
O2 AG1 O2 C7 179.1(5) 1_555 1_545 3_646 3_646 yes
O2 AG1 AG1 O2 -139.6(3) 1_555 3_656 1_555 1_565 yes
O2 AG1 AG1 O2 180.0 1_555 3_656 1_555 3_656 yes
O2 AG1 O1 C7 -64.5(5) 1_555 3_656 3_656 3_656 yes
O2 AG1 O2 AG1 0.0 1_555 3_656 3_646 1_545 yes
O2 AG1 O2 C7 -178.9(5) 1_555 3_656 3_646 3_646 yes
O2 C7 C1 C2 126.9(5) 1_555 1_555 1_555 1_555 yes
O2 C7 C1 C6 -53.1(5) 1_555 1_555 1_555 1_555 yes
C1 C2 C3 C4 -4.6(7) 1_555 1_555 1_555 1_555 yes
C1 C6 C5 C4 -3.1(7) 1_555 1_555 1_555 1_555 yes
C2 C1 C6 C5 0.9(6) 1_555 1_555 1_555 1_555 yes
C2 C3 C4 C5 2.4(7) 1_555 1_555 1_555 1_555 yes
C3 C2 C1 C6 2.9(6) 1_555 1_555 1_555 1_555 yes
C3 C2 C1 C7 -177.0(4) 1_555 1_555 1_555 1_555 yes
C3 C4 C5 C6 1.5(7) 1_555 1_555 1_555 1_555 yes
C5 C6 C1 C7 -179.2(4) 1_555 1_555 1_555 1_555 yes
